data_7701044
loop_
_publ_author_name
'Anwar, Muhammad U.'
'Al-Harrasi, Ahmed'
'Rawson, Jeremy M.'
'Gavey, Emma L.'
'Regier, Jeffery'
'Alexandropoulos, Dimitrios'
'Pilkington, Melanie'
'Thompson, Laurence K.'

_publ_section_title
;
 Slow magnetic relaxation in Dy<sub>2</sub> and Dy<sub>4</sub> complexes
 of a versatile, trifunctional polydentate N,O-ligand.
;
_journal_issue 38
_journal_name_full 'Dalton transactions (Cambridge, England : 2003)'
_journal_page_first 14269
_journal_page_last 14278
_journal_paper_doi 10.1039/c9dt02331c
_journal_volume 48
_journal_year 2019
_chemical_formula_moiety 'C68 H74 Gd4 N18 O26'
_chemical_formula_sum 'C68 H74 Gd4 N18 O26'
_chemical_formula_weight 2188.45
_space_group_crystal_system triclinic
_space_group_IT_number 2
_space_group_name_Hall '-P 1'
_space_group_name_H-M_alt 'P -1'
_symmetry_space_group_name_Hall '-P 1'
_symmetry_space_group_name_H-M 'P -1'
_atom_sites_solution_hydrogens mixed
_atom_sites_solution_primary intrinsic
_audit_creation_method SHELXL-2014/7
_audit_update_record
;
2019-07-22 deposited with the CCDC.    2019-09-05 downloaded from the CCDC.
;
_cell_angle_alpha 85.283(2)
_cell_angle_beta 75.253(2)
_cell_angle_gamma 74.747(2)
_cell_formula_units_Z 1
_cell_length_a 11.3795(6)
_cell_length_b 12.1400(6)
_cell_length_c 14.4181(7)
_cell_measurement_reflns_used 9948
_cell_measurement_temperature 173(2)
_cell_measurement_theta_max 28.38
_cell_measurement_theta_min 2.93
_cell_volume 1858.10(16)
_computing_cell_refinement 'Bruker SAINT'
_computing_data_collection 'Bruker APEX2'
_computing_data_reduction 'Bruker SAINT'
_computing_molecular_graphics 'Bruker SHELXTL'
_computing_publication_material 'Bruker SHELXTL'
_computing_structure_refinement 'SHELXL-2014/7 (Sheldrick 2014)'
_computing_structure_solution 'SHELXS-97 (Sheldrick 2008)'
_diffrn_ambient_temperature 173(2)
_diffrn_measured_fraction_theta_full 0.999
_diffrn_measured_fraction_theta_max 0.999
_diffrn_measurement_device_type 'Bruker D8 Venture'
_diffrn_measurement_method 'phi and omega scans'
_diffrn_radiation_type MoK\a
_diffrn_radiation_wavelength 0.71073
_diffrn_reflns_av_R_equivalents 0.0631
_diffrn_reflns_av_unetI/netI 0.0464
_diffrn_reflns_Laue_measured_fraction_full 0.999
_diffrn_reflns_Laue_measured_fraction_max 0.999
_diffrn_reflns_limit_h_max 13
_diffrn_reflns_limit_h_min -13
_diffrn_reflns_limit_k_max 14
_diffrn_reflns_limit_k_min -14
_diffrn_reflns_limit_l_max 17
_diffrn_reflns_limit_l_min -17
_diffrn_reflns_number 30394
_diffrn_reflns_point_group_measured_fraction_full 0.999
_diffrn_reflns_point_group_measured_fraction_max 0.999
_diffrn_reflns_theta_full 25.000
_diffrn_reflns_theta_max 25.000
_diffrn_reflns_theta_min 2.890
_diffrn_source 'fine focus sealed tube'
_exptl_absorpt_coefficient_mu 3.618
_exptl_absorpt_correction_T_max 0.7457
_exptl_absorpt_correction_T_min 0.5739
_exptl_absorpt_correction_type multi-scan
_exptl_absorpt_process_details sadabs
_exptl_crystal_colour yellow
_exptl_crystal_density_diffrn 1.956
_exptl_crystal_description block
_exptl_crystal_F_000 1072
_exptl_crystal_size_max 0.1
_exptl_crystal_size_mid 0.1
_exptl_crystal_size_min 0.1
_refine_diff_density_max 3.473
_refine_diff_density_min -1.466
_refine_diff_density_rms 0.188
_refine_ls_extinction_method none
_refine_ls_goodness_of_fit_ref 1.110
_refine_ls_hydrogen_treatment mixed
_refine_ls_matrix_type full
_refine_ls_number_parameters 536
_refine_ls_number_reflns 6535
_refine_ls_number_restraints 5
_refine_ls_restrained_S_all 1.110
_refine_ls_R_factor_all 0.0676
_refine_ls_R_factor_gt 0.0427
_refine_ls_shift/su_max 0.001
_refine_ls_shift/su_mean 0.000
_refine_ls_structure_factor_coef Fsqd
_refine_ls_weighting_details 'w=1/[\s^2^(Fo^2^)+29.8631P] where P=(Fo^2^+2Fc^2^)/3'
_refine_ls_weighting_scheme calc
_refine_ls_wR_factor_gt 0.0900
_refine_ls_wR_factor_ref 0.1124
_reflns_Friedel_coverage 0.000
_reflns_number_gt 5024
_reflns_number_total 6535
_reflns_threshold_expression 'I > 2\s(I)'
_cod_data_source_file c9dt02331c2.cif
_cod_data_source_block MUA483_a
_cod_depositor_comments 'Adding full bibliography for 7701043--7701045.cif.'
_cod_original_cell_volume 1858.11(16)
_cod_database_code 7701044
_shelx_shelxl_version_number 2014/7
_shelx_space_group_comment
;
The symmetry employed for this shelxl refinement is uniquely defined
by the following loop, which should always be used as a source of
symmetry information in preference to the above space-group names.
They are only intended as comments.
;
_exptl_absorpt_special_details 'SADABS 2016/2, Bruker AXS Madison WI USA'

loop_
_space_group_symop_operation_xyz
'x, y, z'
'-x, -y, -z'

loop_
_atom_site_label
_atom_site_type_symbol
_atom_site_fract_x
_atom_site_fract_y
_atom_site_fract_z
_atom_site_U_iso_or_equiv
_atom_site_adp_type
_atom_site_occupancy
_atom_site_site_symmetry_order
_atom_site_calc_flag
_atom_site_refinement_flags_posn
_atom_site_refinement_flags_adp
Gd1 Gd 0.69635(4) 0.84423(3) 0.61661(3) 0.01906(12) Uani 1 1 d . .
Gd2 Gd 0.33974(4) 0.96565(3) 0.60510(3) 0.02049(12) Uani 1 1 d . .
N11 N 0.1637(7) 0.8639(6) 0.6100(5) 0.0286(17) Uani 1 1 d . .
O11 O 0.2100(8) 0.9530(7) 0.9394(5) 0.052(2) Uani 1 1 d . .
C11 C 0.1883(14) 0.9707(12) 1.0400(7) 0.066(4) Uani 1 1 d . .
H11A H 0.0982 0.9851 1.0699 0.099 Uiso 1 1 calc R U
H11B H 0.2183 1.0367 1.0494 0.099 Uiso 1 1 calc R U
H11C H 0.2336 0.9026 1.0695 0.099 Uiso 1 1 calc R U
O12 O 0.2323(6) 0.9416(6) 0.7563(4) 0.0340(15) Uani 1 1 d . .
N12 N 0.1251(7) 0.8650(6) 0.5250(5) 0.0259(16) Uani 1 1 d . .
H12 H 0.0829 0.8189 0.5129 0.031 Uiso 1 1 calc R U
C12 C 0.1623(10) 0.8717(10) 0.9133(7) 0.045(3) Uani 1 1 d . .
O13 O 0.2187(5) 1.0137(5) 0.4878(4) 0.0248(13) Uani 1 1 d . .
N13 N 0.1698(7) 1.0457(6) 0.3254(5) 0.0305(17) Uani 1 1 d . .
C13 C 0.1051(10) 0.7978(11) 0.9733(8) 0.053(3) Uani 1 1 d . .
H13 H 0.0962 0.8000 1.0405 0.063 Uiso 1 1 calc R U
O14 O 0.1474(7) 1.0676(7) 0.2348(5) 0.0445(18) Uani 1 1 d D .
H14A H 0.168(11) 1.128(5) 0.217(5) 0.053 Uiso 1 1 d D U
C14 C 0.0601(11) 0.7197(12) 0.9362(9) 0.063(4) Uani 1 1 d . .
H14 H 0.0213 0.6680 0.9782 0.075 Uiso 1 1 calc R U
C15 C 0.0712(11) 0.7165(10) 0.8390(8) 0.051(3) Uani 1 1 d . .
H15 H 0.0417 0.6615 0.8143 0.061 Uiso 1 1 calc R U
C16 C 0.1257(9) 0.7937(9) 0.7764(7) 0.037(2) Uani 1 1 d . .
C17 C 0.1783(8) 0.8698(8) 0.8111(7) 0.033(2) Uani 1 1 d . .
C18 C 0.1146(9) 0.7992(8) 0.6771(7) 0.034(2) Uani 1 1 d . .
H18 H 0.0684 0.7523 0.6605 0.041 Uiso 1 1 calc R U
C19 C 0.1604(8) 0.9440(7) 0.4667(6) 0.0246(18) Uani 1 1 d . .
C20 C 0.1298(8) 0.9619(8) 0.3708(7) 0.029(2) Uani 1 1 d . .
C21 C 0.0695(9) 0.8877(8) 0.3326(7) 0.037(2) Uani 1 1 d . .
H21A H -0.0078 0.9340 0.3170 0.055 Uiso 1 1 calc R U
H21B H 0.0494 0.8295 0.3809 0.055 Uiso 1 1 calc R U
H21C H 0.1270 0.8505 0.2746 0.055 Uiso 1 1 calc R U
O31 O 0.4717(6) 0.7512(6) 0.8453(4) 0.0336(15) Uani 1 1 d . .
N31 N 0.4239(6) 0.7894(6) 0.4967(5) 0.0261(16) Uani 1 1 d . .
C31 C 0.4492(10) 0.7227(10) 0.9455(7) 0.043(3) Uani 1 1 d . .
H31A H 0.3622 0.7173 0.9695 0.065 Uiso 1 1 calc R U
H31B H 0.4634 0.7822 0.9802 0.065 Uiso 1 1 calc R U
H31C H 0.5064 0.6493 0.9553 0.065 Uiso 1 1 calc R U
O32 O 0.4887(5) 0.8163(5) 0.6609(4) 0.0250(13) Uani 1 1 d . .
N32 N 0.4384(6) 0.7984(6) 0.3966(5) 0.0253(16) Uani 1 1 d . .
C32 C 0.4473(8) 0.6814(7) 0.7871(6) 0.0274(19) Uani 1 1 d . .
O33 O 0.4620(5) 0.9801(5) 0.4129(4) 0.0235(12) Uani 1 1 d . .
N33 N 0.4329(7) 1.0267(7) 0.2406(5) 0.0347(19) Uani 1 1 d . .
C33 C 0.4152(10) 0.5795(9) 0.8178(7) 0.040(2) Uani 1 1 d . .
H33 H 0.4106 0.5542 0.8824 0.048 Uiso 1 1 calc R U
O34 O 0.4293(8) 1.0545(7) 0.1457(5) 0.053(2) Uani 1 1 d D .
H34A H 0.446(8) 1.116(4) 0.148(9) 0.063 Uiso 1 1 d D U
C34 C 0.3894(11) 0.5141(9) 0.7538(8) 0.046(3) Uani 1 1 d . .
H34 H 0.3673 0.4445 0.7754 0.056 Uiso 1 1 calc R U
C35 C 0.3955(9) 0.5482(8) 0.6618(8) 0.039(2) Uani 1 1 d . .
H35 H 0.3795 0.5016 0.6190 0.046 Uiso 1 1 calc R U
C36 C 0.4257(8) 0.6537(7) 0.6279(7) 0.029(2) Uani 1 1 d . .
C37 C 0.4541(8) 0.7196(8) 0.6914(6) 0.0274(19) Uani 1 1 d . .
C38 C 0.4321(8) 0.6864(8) 0.5289(7) 0.030(2) Uani 1 1 d . .
H38 H 0.4431 0.6285 0.4847 0.037 Uiso 1 1 calc R U
C39 C 0.4560(7) 0.8944(7) 0.3641(6) 0.0211(17) Uani 1 1 d . .
C40 C 0.4620(8) 0.9188(8) 0.2592(6) 0.030(2) Uani 1 1 d . .
C41 C 0.4890(12) 0.8254(9) 0.1901(7) 0.048(3) Uani 1 1 d . .
H41A H 0.4252 0.8423 0.1529 0.072 Uiso 1 1 calc R U
H41B H 0.4877 0.7530 0.2255 0.072 Uiso 1 1 calc R U
H41C H 0.5720 0.8193 0.1466 0.072 Uiso 1 1 calc R U
O51 O 0.7611(7) 0.6787(7) 0.9122(5) 0.0451(18) Uani 1 1 d . .
N51 N 0.7299(7) 0.6504(7) 0.5584(5) 0.0311(17) Uani 1 1 d . .
C51 C 0.7627(12) 0.6542(12) 1.0097(8) 0.058(3) Uani 1 1 d . .
H51A H 0.6853 0.6329 1.0437 0.087 Uiso 1 1 calc R U
H51B H 0.7685 0.7219 1.0392 0.087 Uiso 1 1 calc R U
H51C H 0.8352 0.5908 1.0138 0.087 Uiso 1 1 calc R U
O52 O 0.7484(6) 0.7281(5) 0.7362(5) 0.0355(15) Uani 1 1 d . .
N52 N 0.7486(7) 0.6401(6) 0.4592(5) 0.0299(17) Uani 1 1 d . .
C52 C 0.7560(10) 0.5953(13) 0.8578(8) 0.060(4) Uani 1 1 d . .
O53 O 0.6866(5) 0.8383(5) 0.4587(4) 0.0267(13) Uani 1 1 d . .
N53 N 0.7452(7) 0.8443(7) 0.2781(5) 0.0334(18) Uani 1 1 d . .
C53 C 0.7584(11) 0.4830(9) 0.8954(8) 0.048(3) Uani 1 1 d . .
H53 H 0.7640 0.4646 0.9597 0.058 Uiso 1 1 calc R U
O54 O 0.7847(7) 0.8533(5) 0.1794(4) 0.0474(19) Uani 1 1 d D .
H54A H 0.7905 0.9179 0.1573 0.057 Uiso 1 1 d D U
C54 C 0.7523(12) 0.3992(10) 0.8355(9) 0.057(3) Uani 1 1 d . .
H54 H 0.7551 0.3234 0.8591 0.069 Uiso 1 1 calc R U
C55 C 0.7423(11) 0.4273(9) 0.7445(8) 0.048(3) Uani 1 1 d . .
H55 H 0.7351 0.3714 0.7053 0.058 Uiso 1 1 calc R U
C56 C 0.7426(9) 0.5374(8) 0.7073(7) 0.038(2) Uani 1 1 d . .
C57 C 0.7502(8) 0.6236(7) 0.7646(6) 0.028(2) Uani 1 1 d . .
C58 C 0.7389(9) 0.5549(8) 0.6059(7) 0.034(2) Uani 1 1 d . .
H58 H 0.7437 0.4894 0.5720 0.040 Uiso 1 1 calc R U
C59 C 0.7307(8) 0.7383(8) 0.4169(6) 0.029(2) Uani 1 1 d . .
C60 C 0.7692(9) 0.7433(8) 0.3106(6) 0.032(2) Uani 1 1 d . .
C61 C 0.8427(12) 0.6388(9) 0.2542(7) 0.050(3) Uani 1 1 d . .
H61A H 0.8094 0.6365 0.1982 0.075 Uiso 1 1 calc R U
H61B H 0.8358 0.5707 0.2945 0.075 Uiso 1 1 calc R U
H61C H 0.9311 0.6407 0.2327 0.075 Uiso 1 1 calc R U
O71 O 0.9281(5) 0.7600(5) 0.5412(5) 0.0301(14) Uani 1 1 d . .
C71 C 1.0038(11) 0.6445(9) 0.5340(11) 0.061(4) Uani 1 1 d . .
H71A H 0.9718 0.6001 0.5901 0.092 Uiso 1 1 calc R U
H71B H 1.0909 0.6440 0.5312 0.092 Uiso 1 1 calc R U
H71C H 1.0003 0.6106 0.4756 0.092 Uiso 1 1 calc R U

loop_
_atom_site_aniso_label
_atom_site_aniso_U_11
_atom_site_aniso_U_22
_atom_site_aniso_U_33
_atom_site_aniso_U_23
_atom_site_aniso_U_13
_atom_site_aniso_U_12
Gd1 0.0197(2) 0.0216(2) 0.0155(2) 0.00057(16) -0.00410(16) -0.00502(17)
Gd2 0.0179(2) 0.0267(2) 0.0171(2) -0.00056(16) -0.00386(16) -0.00627(17)
N11 0.020(4) 0.035(4) 0.030(4) 0.000(3) -0.010(3) -0.003(3)
O11 0.073(6) 0.053(5) 0.030(4) 0.002(3) -0.017(4) -0.014(4)
C11 0.088(10) 0.073(9) 0.022(6) -0.003(5) -0.014(6) 0.003(7)
O12 0.029(3) 0.047(4) 0.023(3) 0.004(3) -0.001(3) -0.011(3)
N12 0.023(4) 0.028(4) 0.030(4) 0.001(3) -0.009(3) -0.010(3)
C12 0.030(5) 0.062(7) 0.033(6) 0.012(5) -0.007(4) 0.001(5)
O13 0.027(3) 0.021(3) 0.027(3) 0.003(2) -0.010(3) -0.005(3)
N13 0.032(4) 0.033(4) 0.026(4) -0.002(3) -0.012(3) -0.002(3)
C13 0.031(6) 0.079(9) 0.036(6) 0.025(6) -0.005(5) -0.004(6)
O14 0.051(5) 0.060(5) 0.026(4) 0.007(3) -0.019(3) -0.015(4)
C14 0.042(7) 0.091(10) 0.059(8) 0.048(7) -0.015(6) -0.034(7)
C15 0.056(7) 0.057(7) 0.047(7) 0.035(6) -0.021(6) -0.029(6)
C16 0.026(5) 0.047(6) 0.036(5) 0.007(5) -0.007(4) -0.010(4)
C17 0.019(4) 0.038(5) 0.035(5) 0.015(4) -0.009(4) 0.001(4)
C18 0.025(5) 0.039(5) 0.038(5) 0.013(4) -0.010(4) -0.010(4)
C19 0.021(4) 0.029(5) 0.026(4) 0.001(4) -0.011(4) -0.005(4)
C20 0.028(5) 0.026(5) 0.032(5) -0.011(4) -0.011(4) 0.004(4)
C21 0.035(5) 0.036(5) 0.035(5) -0.017(4) -0.003(4) -0.004(4)
O31 0.033(4) 0.041(4) 0.027(3) 0.006(3) -0.011(3) -0.008(3)
N31 0.021(4) 0.027(4) 0.032(4) -0.004(3) -0.006(3) -0.007(3)
C31 0.040(6) 0.068(7) 0.022(5) 0.010(5) -0.011(4) -0.014(5)
O32 0.023(3) 0.028(3) 0.024(3) -0.001(2) 0.000(2) -0.010(3)
N32 0.015(3) 0.033(4) 0.028(4) -0.007(3) -0.005(3) -0.006(3)
C32 0.023(4) 0.019(4) 0.032(5) -0.001(4) 0.000(4) 0.003(4)
O33 0.022(3) 0.026(3) 0.026(3) -0.003(2) -0.011(2) -0.007(2)
N33 0.037(5) 0.045(5) 0.023(4) -0.006(4) -0.007(3) -0.010(4)
C33 0.042(6) 0.045(6) 0.031(5) 0.017(5) -0.004(4) -0.015(5)
O34 0.078(6) 0.058(5) 0.022(4) -0.001(4) -0.007(4) -0.020(4)
C34 0.055(7) 0.034(6) 0.051(7) 0.009(5) -0.005(5) -0.022(5)
C35 0.043(6) 0.021(5) 0.052(6) 0.006(4) 0.000(5) -0.022(4)
C36 0.028(5) 0.017(4) 0.042(5) 0.007(4) -0.003(4) -0.014(4)
C37 0.014(4) 0.033(5) 0.028(5) -0.002(4) 0.003(3) -0.001(4)
C38 0.024(5) 0.033(5) 0.034(5) -0.009(4) -0.001(4) -0.010(4)
C39 0.017(4) 0.025(4) 0.021(4) -0.008(3) -0.003(3) -0.004(3)
C40 0.029(5) 0.037(5) 0.029(5) -0.005(4) -0.012(4) -0.007(4)
C41 0.067(8) 0.041(6) 0.031(6) -0.010(5) -0.015(5) -0.001(6)
O51 0.049(4) 0.062(5) 0.025(4) 0.008(3) -0.012(3) -0.016(4)
N51 0.024(4) 0.035(4) 0.031(4) -0.003(3) -0.004(3) -0.005(3)
C51 0.061(8) 0.082(9) 0.033(6) 0.014(6) -0.017(6) -0.022(7)
O52 0.036(4) 0.033(4) 0.034(4) 0.006(3) -0.010(3) -0.003(3)
N52 0.025(4) 0.029(4) 0.034(4) -0.005(3) -0.001(3) -0.008(3)
C52 0.026(5) 0.125(12) 0.028(6) -0.026(7) 0.011(4) -0.031(7)
O53 0.028(3) 0.028(3) 0.023(3) -0.007(3) -0.007(3) -0.002(3)
N53 0.038(5) 0.041(5) 0.019(4) -0.003(3) -0.007(3) -0.006(4)
C53 0.055(7) 0.038(6) 0.037(6) 0.023(5) -0.004(5) 0.001(5)
O54 0.069(5) 0.049(4) 0.018(3) 0.001(3) 0.000(3) -0.013(4)
C54 0.066(8) 0.038(6) 0.052(7) 0.020(6) -0.006(6) 0.000(6)
C55 0.054(7) 0.037(6) 0.040(6) 0.003(5) 0.001(5) -0.002(5)
C56 0.033(5) 0.037(6) 0.033(5) 0.009(4) -0.004(4) 0.002(4)
C57 0.023(4) 0.028(5) 0.022(4) 0.004(4) -0.003(4) 0.006(4)
C58 0.029(5) 0.025(5) 0.038(5) 0.003(4) 0.003(4) -0.003(4)
C59 0.020(4) 0.040(6) 0.027(5) -0.007(4) -0.004(4) -0.008(4)
C60 0.037(5) 0.036(5) 0.027(5) 0.000(4) -0.009(4) -0.015(4)
C61 0.070(8) 0.045(6) 0.032(6) -0.012(5) -0.002(5) -0.015(6)
O71 0.021(3) 0.027(3) 0.039(4) -0.002(3) -0.006(3) 0.000(3)
C71 0.036(6) 0.037(6) 0.108(11) -0.019(7) -0.011(7) -0.006(5)

loop_
_atom_type_symbol
_atom_type_description
_atom_type_scat_dispersion_real
_atom_type_scat_dispersion_imag
_atom_type_scat_source
C C 0.0033 0.0016 'International Tables Vol C Tables 4.2.6.8 and 6.1.1.4'
H H 0.0000 0.0000 'International Tables Vol C Tables 4.2.6.8 and 6.1.1.4'
Gd Gd -0.1653 3.9035 'International Tables Vol C Tables 4.2.6.8 and 6.1.1.4'
N N 0.0061 0.0033 'International Tables Vol C Tables 4.2.6.8 and 6.1.1.4'
O O 0.0106 0.0060 'International Tables Vol C Tables 4.2.6.8 and 6.1.1.4'

loop_
_geom_angle_atom_site_label_1
_geom_angle_atom_site_label_2
_geom_angle_atom_site_label_3
_geom_angle
_geom_angle_site_symmetry_1
_geom_angle_site_symmetry_3
O52 Gd1 O53 140.6(2) . .
O52 Gd1 O32 90.6(2) . .
O53 Gd1 O32 86.9(2) . .
O52 Gd1 O13 136.4(2) . 2_676
O53 Gd1 O13 65.9(2) . 2_676
O32 Gd1 O13 130.83(19) . 2_676
O52 Gd1 N51 75.4(2) . .
O53 Gd1 N51 65.7(2) . .
O32 Gd1 N51 77.7(2) . .
O13 Gd1 N51 120.5(2) 2_676 .
O52 Gd1 O33 140.8(2) . 2_676
O53 Gd1 O33 73.42(19) . 2_676
O32 Gd1 O33 68.48(19) . 2_676
O13 Gd1 O33 64.88(19) 2_676 2_676
N51 Gd1 O33 127.6(2) . 2_676
O52 Gd1 O71 80.2(2) . .
O53 Gd1 O71 80.9(2) . .
O32 Gd1 O71 147.17(19) . .
O13 Gd1 O71 70.59(19) 2_676 .
N51 Gd1 O71 69.5(2) . .
O33 Gd1 O71 134.55(19) 2_676 .
O52 Gd1 N33 80.9(2) . 2_676
O53 Gd1 N33 134.3(2) . 2_676
O32 Gd1 N33 71.4(2) . 2_676
O13 Gd1 N33 98.5(2) 2_676 2_676
N51 Gd1 N33 140.5(3) . 2_676
O33 Gd1 N33 61.4(2) 2_676 2_676
O71 Gd1 N33 136.5(2) . 2_676
O52 Gd1 N13 80.1(2) . 2_676
O53 Gd1 N13 124.5(2) . 2_676
O32 Gd1 N13 139.2(2) . 2_676
O13 Gd1 N13 60.2(2) 2_676 2_676
N51 Gd1 N13 135.7(2) . 2_676
O33 Gd1 N13 94.2(2) 2_676 2_676
O71 Gd1 N13 70.4(2) . 2_676
N33 Gd1 N13 67.9(2) 2_676 2_676
O52 Gd1 Gd2 171.38(17) . 2_676
O53 Gd1 Gd2 37.75(14) . 2_676
O32 Gd1 Gd2 97.44(14) . 2_676
O13 Gd1 Gd2 36.93(13) 2_676 2_676
N51 Gd1 Gd2 103.36(18) . 2_676
O33 Gd1 Gd2 46.46(13) 2_676 2_676
O71 Gd1 Gd2 91.33(14) . 2_676
N33 Gd1 Gd2 104.46(18) 2_676 2_676
N13 Gd1 Gd2 95.51(17) 2_676 2_676
O52 Gd1 Gd2 121.25(17) . .
O53 Gd1 Gd2 72.07(14) . .
O32 Gd1 Gd2 33.33(14) . .
O13 Gd1 Gd2 97.69(13) 2_676 .
N51 Gd1 Gd2 98.42(17) . .
O33 Gd1 Gd2 36.25(13) 2_676 .
O71 Gd1 Gd2 152.92(14) . .
N33 Gd1 Gd2 67.89(17) 2_676 .
N13 Gd1 Gd2 125.84(16) 2_676 .
Gd2 Gd1 Gd2 67.314(12) 2_676 .
O12 Gd2 O32 79.1(2) . .
O12 Gd2 O13 115.9(2) . .
O32 Gd2 O13 143.48(19) . .
O12 Gd2 O53 117.1(2) . 2_676
O32 Gd2 O53 140.95(19) . 2_676
O13 Gd2 O53 64.43(19) . 2_676
O12 Gd2 O33 116.2(2) . 2_676
O32 Gd2 O33 69.22(19) . 2_676
O13 Gd2 O33 122.58(19) . 2_676
O53 Gd2 O33 71.81(19) 2_676 2_676
O12 Gd2 N31 117.4(2) . .
O32 Gd2 N31 66.5(2) . .
O13 Gd2 N31 77.3(2) . .
O53 Gd2 N31 122.8(2) 2_676 .
O33 Gd2 N31 98.6(2) 2_676 .
O12 Gd2 N11 68.3(2) . .
O32 Gd2 N11 100.9(2) . .
O13 Gd2 N11 60.3(2) . .
O53 Gd2 N11 118.0(2) 2_676 .
O33 Gd2 N11 167.0(2) 2_676 .
N31 Gd2 N11 69.1(2) . .
O12 Gd2 O33 174.4(2) . .
O32 Gd2 O33 101.00(18) . .
O13 Gd2 O33 60.79(18) . .
O53 Gd2 O33 66.33(18) 2_676 .
O33 Gd2 O33 68.73(19) 2_676 .
N31 Gd2 O33 58.1(2) . .
N11 Gd2 O33 106.2(2) . .
O12 Gd2 N53 63.1(2) . 2_676
O32 Gd2 N53 112.6(2) . 2_676
O13 Gd2 N53 103.7(2) . 2_676
O53 Gd2 N53 57.1(2) 2_676 2_676
O33 Gd2 N53 80.1(2) 2_676 2_676
N31 Gd2 N53 178.6(2) . 2_676
N11 Gd2 N53 112.2(2) . 2_676
O33 Gd2 N53 121.4(2) . 2_676
O12 Gd2 Gd1 139.94(16) . 2_676
O32 Gd2 Gd1 140.89(13) . 2_676
O13 Gd2 Gd1 37.62(13) . 2_676
O53 Gd2 Gd1 35.33(13) 2_676 2_676
O33 Gd2 Gd1 85.79(13) 2_676 2_676
N31 Gd2 Gd1 89.27(16) . 2_676
N11 Gd2 Gd1 97.93(16) . 2_676
O33 Gd2 Gd1 40.46(11) . 2_676
N53 Gd2 Gd1 90.95(16) 2_676 2_676
O12 Gd2 Gd1 103.42(16) . .
O32 Gd2 Gd1 33.59(13) . .
O13 Gd2 Gd1 138.98(14) . .
O53 Gd2 Gd1 108.17(14) 2_676 .
O33 Gd2 Gd1 36.75(13) 2_676 .
N31 Gd2 Gd1 74.65(15) . .
N11 Gd2 Gd1 131.68(16) . .
O33 Gd2 Gd1 79.01(11) . .
N53 Gd2 Gd1 104.02(16) 2_676 .
Gd1 Gd2 Gd1 112.686(12) 2_676 .
C18 N11 N12 113.1(7) . .
C18 N11 Gd2 129.3(6) . .
N12 N11 Gd2 117.0(5) . .
C12 O11 C11 117.2(9) . .
O11 C11 H11A 109.5 . .
O11 C11 H11B 109.5 . .
H11A C11 H11B 109.5 . .
O11 C11 H11C 109.5 . .
H11A C11 H11C 109.5 . .
H11B C11 H11C 109.5 . .
C17 O12 Gd2 141.8(6) . .
C19 N12 N11 110.2(7) . .
C19 N12 H12 124.9 . .
N11 N12 H12 124.9 . .
O11 C12 C13 126.6(10) . .
O11 C12 C17 112.2(9) . .
C13 C12 C17 121.2(11) . .
C19 O13 Gd2 121.8(5) . .
C19 O13 Gd1 127.5(5) . 2_676
Gd2 O13 Gd1 105.4(2) . 2_676
C20 N13 O14 114.6(7) . .
C20 N13 Gd1 125.1(6) . 2_676
O14 N13 Gd1 120.0(5) . 2_676
C12 C13 C14 120.2(11) . .
C12 C13 H13 119.9 . .
C14 C13 H13 119.9 . .
N13 O14 H14A 105(5) . .
C15 C14 C13 120.5(10) . .
C15 C14 H14 119.7 . .
C13 C14 H14 119.7 . .
C14 C15 C16 120.4(11) . .
C14 C15 H15 119.8 . .
C16 C15 H15 119.8 . .
C15 C16 C17 120.3(10) . .
C15 C16 C18 117.4(9) . .
C17 C16 C18 122.0(9) . .
O12 C17 C16 123.1(9) . .
O12 C17 C12 119.7(10) . .
C16 C17 C12 117.1(9) . .
N11 C18 C16 124.6(9) . .
N11 C18 H18 117.7 . .
C16 C18 H18 117.7 . .
N12 C19 O13 123.6(8) . .
N12 C19 C20 120.1(8) . .
O13 C19 C20 116.2(7) . .
N13 C20 C21 125.6(9) . .
N13 C20 C19 110.4(8) . .
C21 C20 C19 123.8(8) . .
C20 C21 H21A 109.5 . .
C20 C21 H21B 109.5 . .
H21A C21 H21B 109.5 . .
C20 C21 H21C 109.5 . .
H21A C21 H21C 109.5 . .
H21B C21 H21C 109.5 . .
C32 O31 C31 117.1(7) . .
C38 N31 N32 112.9(7) . .
C38 N31 Gd2 123.4(6) . .
N32 N31 Gd2 122.2(5) . .
O31 C31 H31A 109.5 . .
O31 C31 H31B 109.5 . .
H31A C31 H31B 109.5 . .
O31 C31 H31C 109.5 . .
H31A C31 H31C 109.5 . .
H31B C31 H31C 109.5 . .
C37 O32 Gd2 117.0(5) . .
C37 O32 Gd1 127.9(5) . .
Gd2 O32 Gd1 113.1(2) . .
C39 N32 N31 111.6(7) . .
O31 C32 C33 123.8(8) . .
O31 C32 C37 115.9(8) . .
C33 C32 C37 120.3(9) . .
C39 O33 Gd2 121.4(5) . 2_676
C39 O33 Gd1 109.4(5) . 2_676
Gd2 O33 Gd1 107.0(2) 2_676 2_676
C39 O33 Gd2 110.9(5) . .
Gd2 O33 Gd2 111.27(19) 2_676 .
Gd1 O33 Gd2 93.08(18) 2_676 .
C40 N33 O34 114.5(8) . .
C40 N33 Gd1 116.1(6) . 2_676
O34 N33 Gd1 124.0(6) . 2_676
C32 C33 C34 120.1(9) . .
C32 C33 H33 119.9 . .
C34 C33 H33 119.9 . .
N33 O34 H34A 93(9) . .
C35 C34 C33 120.9(9) . .
C35 C34 H34 119.5 . .
C33 C34 H34 119.5 . .
C34 C35 C36 120.7(10) . .
C34 C35 H35 119.6 . .
C36 C35 H35 119.6 . .
C37 C36 C35 118.9(9) . .
C37 C36 C38 122.2(8) . .
C35 C36 C38 118.9(9) . .
O32 C37 C32 120.4(8) . .
O32 C37 C36 120.6(8) . .
C32 C37 C36 119.0(8) . .
N31 C38 C36 123.9(8) . .
N31 C38 H38 118.1 . .
C36 C38 H38 118.1 . .
N32 C39 O33 127.6(8) . .
N32 C39 C40 117.0(7) . .
O33 C39 C40 115.3(7) . .
N33 C40 C41 126.3(9) . .
N33 C40 C39 111.9(8) . .
C41 C40 C39 121.6(8) . .
C40 C41 H41A 109.5 . .
C40 C41 H41B 109.5 . .
H41A C41 H41B 109.5 . .
C40 C41 H41C 109.5 . .
H41A C41 H41C 109.5 . .
H41B C41 H41C 109.5 . .
C52 O51 C51 118.8(10) . .
C58 N51 N52 114.5(8) . .
C58 N51 Gd1 129.0(7) . .
N52 N51 Gd1 116.3(5) . .
O51 C51 H51A 109.5 . .
O51 C51 H51B 109.5 . .
H51A C51 H51B 109.5 . .
O51 C51 H51C 109.5 . .
H51A C51 H51C 109.5 . .
H51B C51 H51C 109.5 . .
C57 O52 Gd1 137.7(6) . .
C59 N52 N51 111.5(7) . .
O51 C52 C57 117.1(12) . .
O51 C52 C53 121.3(10) . .
C57 C52 C53 121.7(11) . .
C59 O53 Gd1 117.1(5) . .
C59 O53 Gd2 132.3(5) . 2_676
Gd1 O53 Gd2 106.9(2) . 2_676
C60 N53 O54 114.2(7) . .
C60 N53 Gd2 122.8(6) . 2_676
O54 N53 Gd2 122.1(5) . 2_676
C54 C53 C52 118.9(10) . .
C54 C53 H53 120.5 . .
C52 C53 H53 120.5 . .
N53 O54 H54A 116.1(7) . .
C55 C54 C53 119.8(10) . .
C55 C54 H54 120.1 . .
C53 C54 H54 120.1 . .
C54 C55 C56 121.0(11) . .
C54 C55 H55 119.5 . .
C56 C55 H55 119.5 . .
C55 C56 C57 121.0(9) . .
C55 C56 C58 115.6(10) . .
C57 C56 C58 123.4(9) . .
O52 C57 C52 117.6(10) . .
O52 C57 C56 124.8(8) . .
C52 C57 C56 117.6(9) . .
N51 C58 C56 126.5(9) . .
N51 C58 H58 116.8 . .
C56 C58 H58 116.8 . .
N52 C59 O53 126.3(8) . .
N52 C59 C60 118.6(8) . .
O53 C59 C60 115.0(8) . .
N53 C60 C59 112.3(8) . .
N53 C60 C61 126.3(9) . .
C59 C60 C61 121.0(9) . .
C60 C61 H61A 109.5 . .
C60 C61 H61B 109.5 . .
H61A C61 H61B 109.5 . .
C60 C61 H61C 109.5 . .
H61A C61 H61C 109.5 . .
H61B C61 H61C 109.5 . .
C71 O71 Gd1 131.9(6) . .
O71 C71 H71A 109.5 . .
O71 C71 H71B 109.5 . .
H71A C71 H71B 109.5 . .
O71 C71 H71C 109.5 . .
H71A C71 H71C 109.5 . .
H71B C71 H71C 109.5 . .

loop_
_geom_bond_atom_site_label_1
_geom_bond_atom_site_label_2
_geom_bond_distance
_geom_bond_site_symmetry_2
Gd1 O52 2.234(6) .
Gd1 O53 2.315(6) .
Gd1 O32 2.392(6) .
Gd1 O13 2.426(6) 2_676
Gd1 N51 2.465(8) .
Gd1 O33 2.489(6) 2_676
Gd1 O71 2.547(6) .
Gd1 N33 2.575(8) 2_676
Gd1 N13 2.590(8) 2_676
Gd1 Gd2 3.8300(6) 2_676
Gd1 Gd2 3.9779(6) .
Gd2 O12 2.249(6) .
Gd2 O32 2.376(6) .
Gd2 O13 2.388(6) .
Gd2 O53 2.451(6) 2_676
Gd2 O33 2.459(5) 2_676
Gd2 N31 2.578(7) .
Gd2 N11 2.600(7) .
Gd2 O33 2.780(6) .
Gd2 N53 2.781(8) 2_676
Gd2 Gd1 3.8301(6) 2_676
N11 C18 1.303(11) .
N11 N12 1.400(10) .
O11 C12 1.364(14) .
O11 C11 1.432(12) .
C11 H11A 0.9800 .
C11 H11B 0.9800 .
C11 H11C 0.9800 .
O12 C17 1.298(11) .
N12 C19 1.299(11) .
N12 H12 0.8800 .
C12 C13 1.366(15) .
C12 C17 1.439(14) .
O13 C19 1.299(10) .
O13 Gd1 2.426(6) 2_676
N13 C20 1.285(12) .
N13 O14 1.386(9) .
N13 Gd1 2.590(8) 2_676
C13 C14 1.388(18) .
C13 H13 0.9500 .
O14 H14A 0.828(10) .
C14 C15 1.378(17) .
C14 H14 0.9500 .
C15 C16 1.399(14) .
C15 H15 0.9500 .
C16 C17 1.408(14) .
C16 C18 1.463(13) .
C18 H18 0.9500 .
C19 C20 1.496(12) .
C20 C21 1.478(13) .
C21 H21A 0.9800 .
C21 H21B 0.9800 .
C21 H21C 0.9800 .
O31 C32 1.362(11) .
O31 C31 1.430(11) .
N31 C38 1.285(11) .
N31 N32 1.409(10) .
C31 H31A 0.9800 .
C31 H31B 0.9800 .
C31 H31C 0.9800 .
O32 C37 1.341(10) .
N32 C39 1.267(11) .
C32 C33 1.388(13) .
C32 C37 1.409(12) .
O33 C39 1.328(9) .
O33 Gd2 2.459(5) 2_676
O33 Gd1 2.489(6) 2_676
N33 C40 1.287(12) .
N33 O34 1.391(10) .
N33 Gd1 2.575(8) 2_676
C33 C34 1.396(15) .
C33 H33 0.9500 .
O34 H34A 0.827(10) .
C34 C35 1.346(15) .
C34 H34 0.9500 .
C35 C36 1.429(11) .
C35 H35 0.9500 .
C36 C37 1.410(13) .
C36 C38 1.438(13) .
C38 H38 0.9500 .
C39 C40 1.505(12) .
C40 C41 1.490(13) .
C41 H41A 0.9800 .
C41 H41B 0.9800 .
C41 H41C 0.9800 .
O51 C52 1.352(14) .
O51 C51 1.417(12) .
N51 C58 1.292(11) .
N51 N52 1.402(10) .
C51 H51A 0.9800 .
C51 H51B 0.9800 .
C51 H51C 0.9800 .
O52 C57 1.297(11) .
N52 C59 1.285(12) .
C52 C57 1.374(14) .
C52 C53 1.421(17) .
O53 C59 1.317(10) .
O53 Gd2 2.451(6) 2_676
N53 C60 1.262(12) .
N53 O54 1.383(9) .
N53 Gd2 2.781(8) 2_676
C53 C54 1.414(17) .
C53 H53 0.9500 .
O54 H54A 0.835(6) .
C54 C55 1.354(16) .
C54 H54 0.9500 .
C55 C56 1.398(14) .
C55 H55 0.9500 .
C56 C57 1.419(14) .
C56 C58 1.469(14) .
C58 H58 0.9500 .
C59 C60 1.483(12) .
C60 C61 1.496(14) .
C61 H61A 0.9800 .
C61 H61B 0.9800 .
C61 H61C 0.9800 .
O71 C71 1.436(12) .
C71 H71A 0.9800 .
C71 H71B 0.9800 .
C71 H71C 0.9800 .
